data_4311383
loop_
_publ_author_name
'Cora E. MacBeth'
'J. Christopher Thomas'
'Theodore A. Betley'
'Jonas C. Peters'

_publ_section_title
;
 The Coordination Chemistry of "[BP3]NiX" Platforms: Targeting Low-Valent
 Nickel Sources as Promising Candidates to L3NiE and L3Ni\\tbE Linkages
;
_journal_name_full 'Inorganic Chemistry'
_journal_page_first 4645
_journal_page_last 4662
_journal_paper_doi 10.1021/ic049936p
_journal_volume 43
_journal_year 2004
_chemical_formula_moiety 'C32 H62 B N Ni P3'
_chemical_formula_sum 'C32 H62 B N Ni P3'
_chemical_formula_weight 623.26
_chemical_name_systematic
; 
 ? 
;
_space_group_IT_number 2
_symmetry_cell_setting triclinic
_symmetry_space_group_name_Hall '-P 1'
_symmetry_space_group_name_H-M 'P -1'
_atom_sites_solution_hydrogens geom
_atom_sites_solution_primary direct
_atom_sites_solution_secondary difmap
_audit_creation_method SHELXL-97
_cell_angle_alpha 87.0530(10)
_cell_angle_beta 80.1190(10)
_cell_angle_gamma 84.9680(10)
_cell_formula_units_Z 2
_cell_length_a 9.6300(7)
_cell_length_b 12.2632(9)
_cell_length_c 15.4425(11)
_cell_measurement_reflns_used 7112
_cell_measurement_temperature 100(2)
_cell_measurement_theta_max 27.914
_cell_measurement_theta_min 2.154
_cell_volume 1788.5(2)
_computing_cell_refinement 'Bruker SMART'
_computing_data_collection 'Bruker SMART'
_computing_data_reduction 'Bruker SAINT'
_computing_molecular_graphics 'Bruker SHELXTL'
_computing_publication_material 'Bruker SHELXTL'
_computing_structure_refinement 'SHELXL-97 (Sheldrick, 1997)'
_computing_structure_solution 'SHELXS-97 (Sheldrick, 1990)'
_diffrn_ambient_temperature 100(2)
_diffrn_measured_fraction_theta_full 0.914
_diffrn_measured_fraction_theta_max 0.914
_diffrn_measurement_device_type 'CCD area detector'
_diffrn_measurement_method 'phi and omega scans'
_diffrn_radiation_monochromator graphite
_diffrn_radiation_source 'fine-focus sealed tube'
_diffrn_radiation_type MoK\a
_diffrn_radiation_wavelength 0.71073
_diffrn_reflns_av_R_equivalents 0.0590
_diffrn_reflns_av_sigmaI/netI 0.0448
_diffrn_reflns_limit_h_max 12
_diffrn_reflns_limit_h_min -12
_diffrn_reflns_limit_k_max 16
_diffrn_reflns_limit_k_min -16
_diffrn_reflns_limit_l_max 20
_diffrn_reflns_limit_l_min -20
_diffrn_reflns_number 31909
_diffrn_reflns_theta_full 28.40
_diffrn_reflns_theta_max 28.40
_diffrn_reflns_theta_min 1.67
_exptl_absorpt_coefficient_mu 0.697
_exptl_absorpt_correction_T_max 0.907
_exptl_absorpt_correction_T_min 0.795
_exptl_absorpt_correction_type none
_exptl_crystal_colour yellow
_exptl_crystal_density_diffrn 1.157
_exptl_crystal_density_meas 0
_exptl_crystal_density_method 'not measured'
_exptl_crystal_description plate
_exptl_crystal_F_000 678
_exptl_crystal_size_max 0.33
_exptl_crystal_size_mid 0.30
_exptl_crystal_size_min 0.14
_refine_diff_density_max 0.886
_refine_diff_density_min -0.621
_refine_diff_density_rms 0.073
_refine_ls_extinction_method none
_refine_ls_goodness_of_fit_ref 1.674
_refine_ls_hydrogen_treatment mixed
_refine_ls_matrix_type full
_refine_ls_number_parameters 368
_refine_ls_number_reflns 8214
_refine_ls_number_restraints 0
_refine_ls_restrained_S_all 1.674
_refine_ls_R_factor_all 0.0557
_refine_ls_R_factor_gt 0.0410
_refine_ls_shift/su_max 0.001
_refine_ls_shift/su_mean 0.000
_refine_ls_structure_factor_coef Fsqd
_refine_ls_weighting_details 'calc w=1/[\s^2^(Fo^2^)+(0.0200P)^2^+0.0000P] where P=(Fo^2^+2Fc^2^)/3'
_refine_ls_weighting_scheme calc
_refine_ls_wR_factor_gt 0.0876
_refine_ls_wR_factor_ref 0.0909
_reflns_number_gt 6528
_reflns_number_total 8214
_reflns_threshold_expression >2sigma(I)
_cod_data_source_file ic049936psi20040115_124736_12.cif
_cod_data_source_block bi3nicntbu
_cod_depositor_comments
;
The following automatic conversions were performed:
'_symmetry_cell_setting' value 'Triclinic' changed to 'triclinic'
according to '/home/saulius/struct/CIF-dictionaries/cif_core.dic'
dictionary named 'cif_core.dic' version 2.4.1 from
2010-06-29.

'_geom_angle_publ_flag' value 'Yes' changed to 'yes'
according to '/home/saulius/struct/CIF-dictionaries/cif_core.dic'
dictionary named 'cif_core.dic' version 2.4.1 from 2010-06-29 (8
times).

'_geom_bond_publ_flag' value 'Yes' changed to 'yes' according to
'/home/saulius/struct/CIF-dictionaries/cif_core.dic' dictionary named
'cif_core.dic' version 2.4.1 from 2010-06-29 (5 times).

Automatic conversion script
Id: cif_fix_enum 1527 2010-12-29 10:47:43Z saulius 
;
_cod_database_code 4311383

loop_
_symmetry_equiv_pos_as_xyz
'x, y, z'
'-x, -y, -z'

loop_
_atom_site_label
_atom_site_type_symbol
_atom_site_fract_x
_atom_site_fract_y
_atom_site_fract_z
_atom_site_U_iso_or_equiv
_atom_site_adp_type
_atom_site_occupancy
_atom_site_symmetry_multiplicity
_atom_site_calc_flag
_atom_site_refinement_flags
_atom_site_disorder_assembly
_atom_site_disorder_group
Ni Ni 0.13603(3) 0.210974(19) 0.233761(16) 0.01710(8) Uani 1 1 d . A .
P3 P 0.01913(5) 0.36515(4) 0.29143(3) 0.01695(12) Uani 1 1 d . . .
P2 P 0.28155(6) 0.29551(4) 0.12389(3) 0.01954(12) Uani 1 1 d . . .
P1 P 0.28446(6) 0.19527(4) 0.33147(3) 0.01659(12) Uani 1 1 d . . .
B B 0.3144(2) 0.42791(17) 0.27447(14) 0.0165(5) Uani 1 1 d . . .
C1 C 0.3941(2) 0.53440(15) 0.29273(12) 0.0159(4) Uani 1 1 d . A .
C2 C 0.4129(2) 0.62228(15) 0.23110(13) 0.0197(4) Uani 1 1 d . . .
H2 H 0.3833 0.6166 0.1760 0.024 Uiso 1 1 calc R A .
C3 C 0.4724(2) 0.71705(16) 0.24631(13) 0.0225(5) Uani 1 1 d . A .
H3 H 0.4833 0.7737 0.2020 0.027 Uiso 1 1 calc R . .
C4 C 0.5159(2) 0.72930(16) 0.32618(13) 0.0219(5) Uani 1 1 d . . .
H4 H 0.5566 0.7940 0.3372 0.026 Uiso 1 1 calc R A .
C5 C 0.4989(2) 0.64526(16) 0.38940(13) 0.0220(5) Uani 1 1 d . A .
H5 H 0.5271 0.6523 0.4447 0.026 Uiso 1 1 calc R . .
C6 C 0.4408(2) 0.55058(15) 0.37220(13) 0.0189(4) Uani 1 1 d . . .
H6 H 0.4321 0.4937 0.4165 0.023 Uiso 1 1 calc R A .
C7 C 0.3339(2) 0.33100(14) 0.35200(12) 0.0159(4) Uani 1 1 d . A .
H7A H 0.2765 0.3557 0.4081 0.019 Uiso 1 1 calc R . .
H7B H 0.4341 0.3241 0.3600 0.019 Uiso 1 1 calc R . .
C8 C 0.3868(2) 0.38170(15) 0.17533(12) 0.0175(4) Uani 1 1 d . A .
H8A H 0.4776 0.3396 0.1808 0.021 Uiso 1 1 calc R . .
H8B H 0.4088 0.4457 0.1352 0.021 Uiso 1 1 calc R . .
C9 C 0.14356(19) 0.47197(15) 0.28102(12) 0.0152(4) Uani 1 1 d . A .
H9A H 0.1326 0.5182 0.2278 0.018 Uiso 1 1 calc R . .
H9B H 0.1167 0.5192 0.3323 0.018 Uiso 1 1 calc R . .
C10 C 0.2044(3) 0.00975(17) 0.44049(15) 0.0327(6) Uani 1 1 d . . .
H10A H 0.2991 -0.0285 0.4342 0.049 Uiso 1 1 calc R A .
H10B H 0.1592 -0.0064 0.3909 0.049 Uiso 1 1 calc R . .
H10C H 0.1474 -0.0150 0.4956 0.049 Uiso 1 1 calc R . .
C11 C 0.2161(2) 0.13329(16) 0.44177(13) 0.0218(5) Uani 1 1 d . A .
H11 H 0.1166 0.1660 0.4572 0.026 Uiso 1 1 calc R . .
C12 C 0.2900(3) 0.16100(18) 0.51769(13) 0.0289(5) Uani 1 1 d . . .
H12A H 0.2457 0.1251 0.5724 0.043 Uiso 1 1 calc R A .
H12B H 0.2810 0.2405 0.5243 0.043 Uiso 1 1 calc R . .
H12C H 0.3903 0.1351 0.5048 0.043 Uiso 1 1 calc R . .
C13 C 0.4429(2) 0.01331(16) 0.24574(14) 0.0283(5) Uani 1 1 d . . .
H13A H 0.5352 -0.0142 0.2138 0.042 Uiso 1 1 calc R A .
H13B H 0.3761 0.0274 0.2045 0.042 Uiso 1 1 calc R . .
H13C H 0.4077 -0.0414 0.2908 0.042 Uiso 1 1 calc R . .
C14 C 0.4583(2) 0.12041(16) 0.28991(13) 0.0213(4) Uani 1 1 d . A .
H14 H 0.5050 0.1690 0.2416 0.026 Uiso 1 1 calc R . .
C15 C 0.5632(2) 0.10073(17) 0.35420(15) 0.0282(5) Uani 1 1 d . . .
H15A H 0.5334 0.0418 0.3968 0.042 Uiso 1 1 calc R A .
H15B H 0.5658 0.1680 0.3853 0.042 Uiso 1 1 calc R . .
H15C H 0.6576 0.0798 0.3216 0.042 Uiso 1 1 calc R . .
C17A C 0.4184(9) 0.1969(8) 0.0598(7) 0.0222(19) Uani 0.390(14) 1 d P A 1
H17A H 0.4569 0.1477 0.1052 0.027 Uiso 0.390(14) 1 calc PR A 1
C18A C 0.5472(11) 0.2498(10) 0.0068(8) 0.053(3) Uani 0.390(14) 1 d P A 1
H18A H 0.6153 0.1927 -0.0211 0.079 Uiso 0.390(14) 1 calc PR A 1
H18B H 0.5919 0.2901 0.0463 0.079 Uiso 0.390(14) 1 calc PR A 1
H18C H 0.5164 0.3005 -0.0386 0.079 Uiso 0.390(14) 1 calc PR A 1
C17B C 0.3976(6) 0.2244(5) 0.0285(5) 0.0250(13) Uani 0.610(14) 1 d P A 2
H17B H 0.3970 0.2749 -0.0244 0.030 Uiso 0.610(14) 1 calc PR A 2
C18B C 0.5514(5) 0.2012(6) 0.0405(5) 0.0337(16) Uani 0.610(14) 1 d P A 2
H18D H 0.5561 0.1542 0.0934 0.051 Uiso 0.610(14) 1 calc PR A 2
H18E H 0.5919 0.2704 0.0468 0.051 Uiso 0.610(14) 1 calc PR A 2
H18F H 0.6052 0.1641 -0.0109 0.051 Uiso 0.610(14) 1 calc PR A 2
C16 C 0.3418(3) 0.12078(19) 0.00803(15) 0.0385(6) Uani 1 1 d . A 3
H16A H 0.4085 0.0686 -0.0247 0.058 Uiso 0.39 1 d P A 3
H16B H 0.2746 0.0793 0.0491 0.058 Uiso 0.39 1 d P A 3
H16C H 0.2894 0.1629 -0.0317 0.058 Uiso 0.39 1 d P A 3
H16D H 0.4017 0.0858 -0.0406 0.058 Uiso 0.61 1 d P A 3
H16E H 0.3343 0.0699 0.0586 0.058 Uiso 0.61 1 d P A 3
H16F H 0.2474 0.1354 -0.0069 0.058 Uiso 0.61 1 d P A 3
C19 C 0.0932 0.3399 0.0032 0.034 Uani 1 1 d . . .
H19A H 0.0290 0.3955 -0.0207 0.051 Uiso 1 1 calc R A .
H19B H 0.0379 0.2889 0.0431 0.051 Uiso 1 1 calc R . .
H19C H 0.1513 0.2996 -0.0451 0.051 Uiso 1 1 calc R . .
C20 C 0.1882(2) 0.39529(18) 0.05329(13) 0.0263(5) Uani 1 1 d . A .
H20 H 0.1231 0.4439 0.0951 0.032 Uiso 1 1 calc R . .
C21 C 0.2808(3) 0.4723(3) -0.00811(18) 0.0614(9) Uani 1 1 d . . .
H21A H 0.3470 0.4292 -0.0513 0.092 Uiso 1 1 calc R A .
H21B H 0.3340 0.5128 0.0265 0.092 Uiso 1 1 calc R . .
H21C H 0.2207 0.5240 -0.0388 0.092 Uiso 1 1 calc R . .
C22 C -0.1453(2) 0.26382(18) 0.43790(15) 0.0301(5) Uani 1 1 d . . .
H22A H -0.1573 0.2513 0.5019 0.045 Uiso 1 1 calc R . .
H22B H -0.0973 0.1983 0.4089 0.045 Uiso 1 1 calc R . .
H22C H -0.2382 0.2793 0.4202 0.045 Uiso 1 1 calc R . .
C23 C -0.0568(2) 0.36115(16) 0.41098(13) 0.0227(5) Uani 1 1 d . . .
H23 H 0.0259 0.3488 0.4426 0.027 Uiso 1 1 calc R . .
C24 C -0.1394(2) 0.46691(17) 0.44708(14) 0.0278(5) Uani 1 1 d . . .
H24A H -0.2311 0.4757 0.4271 0.042 Uiso 1 1 calc R . .
H24B H -0.0854 0.5298 0.4256 0.042 Uiso 1 1 calc R . .
H24C H -0.1543 0.4626 0.5115 0.042 Uiso 1 1 calc R . .
C25 C -0.2355(3) 0.3462(2) 0.2309(2) 0.0756(12) Uani 1 1 d . . .
H25A H -0.3015 0.3501 0.2868 0.113 Uiso 1 1 calc R . .
H25B H -0.1926 0.2710 0.2235 0.113 Uiso 1 1 calc R . .
H25C H -0.2867 0.3676 0.1823 0.113 Uiso 1 1 calc R . .
C26 C -0.1263(3) 0.41931(18) 0.23123(18) 0.0376(6) Uani 1 1 d . . .
H26 H -0.0768 0.4161 0.1688 0.045 Uiso 1 1 calc R . .
C27 C -0.1735(2) 0.53931(17) 0.23718(14) 0.0277(5) Uani 1 1 d . . .
H27A H -0.2219 0.5543 0.2970 0.042 Uiso 1 1 calc R . .
H27B H -0.2383 0.5595 0.1955 0.042 Uiso 1 1 calc R . .
H27C H -0.0909 0.5823 0.2229 0.042 Uiso 1 1 calc R . .
C28 C 0.0801(2) 0.07002(17) 0.22885(13) 0.0231(5) Uani 1 1 d . . .
C29 C 0.0193(2) -0.13304(16) 0.22121(14) 0.0236(5) Uani 1 1 d . . .
C30 C 0.0534(2) -0.19566(17) 0.30376(15) 0.0304(5) Uani 1 1 d . A .
H30A H 0.1540 -0.1930 0.3065 0.046 Uiso 1 1 calc R . .
H30B H 0.0320 -0.2721 0.3020 0.046 Uiso 1 1 calc R . .
H30C H -0.0038 -0.1622 0.3558 0.046 Uiso 1 1 calc R . .
C31 C 0.1141(3) -0.1792(2) 0.13927(15) 0.0387(6) Uani 1 1 d . A .
H31A H 0.0936 -0.1361 0.0870 0.058 Uiso 1 1 calc R . .
H31B H 0.0958 -0.2557 0.1338 0.058 Uiso 1 1 calc R . .
H31C H 0.2135 -0.1753 0.1445 0.058 Uiso 1 1 calc R . .
C32 C -0.1366(2) -0.13303(18) 0.21357(15) 0.0291(5) Uani 1 1 d . A .
H32A H -0.1949 -0.0994 0.2652 0.044 Uiso 1 1 calc R . .
H32B H -0.1606 -0.2086 0.2103 0.044 Uiso 1 1 calc R . .
H32C H -0.1543 -0.0911 0.1603 0.044 Uiso 1 1 calc R . .
N N 0.0498(2) -0.01946(14) 0.22676(12) 0.0290(4) Uani 1 1 d . A .

loop_
_atom_site_aniso_label
_atom_site_aniso_U_11
_atom_site_aniso_U_22
_atom_site_aniso_U_33
_atom_site_aniso_U_23
_atom_site_aniso_U_13
_atom_site_aniso_U_12
Ni 0.02053(15) 0.01231(13) 0.02083(14) -0.00149(10) -0.01001(11) -0.00109(10)
P3 0.0156(3) 0.0143(3) 0.0225(3) -0.0017(2) -0.0077(2) -0.0005(2)
P2 0.0214(3) 0.0176(3) 0.0206(3) -0.0069(2) -0.0048(2) -0.0011(2)
P1 0.0206(3) 0.0106(2) 0.0206(3) -0.00009(19) -0.0096(2) -0.0006(2)
B 0.0192(12) 0.0115(11) 0.0201(11) -0.0004(9) -0.0074(9) -0.0007(9)
C1 0.0118(10) 0.0136(10) 0.0225(10) -0.0041(8) -0.0044(8) 0.0031(8)
C2 0.0210(11) 0.0163(10) 0.0235(10) -0.0028(8) -0.0098(9) 0.0013(8)
C3 0.0255(12) 0.0129(10) 0.0295(11) 0.0022(8) -0.0070(9) -0.0004(9)
C4 0.0215(12) 0.0134(10) 0.0329(12) -0.0054(9) -0.0082(9) -0.0031(8)
C5 0.0225(12) 0.0217(11) 0.0238(11) -0.0054(9) -0.0079(9) -0.0015(9)
C6 0.0198(11) 0.0152(10) 0.0219(10) -0.0006(8) -0.0047(9) -0.0011(8)
C7 0.0167(10) 0.0110(9) 0.0220(10) -0.0023(8) -0.0080(8) -0.0007(8)
C8 0.0177(11) 0.0133(10) 0.0224(10) -0.0005(8) -0.0063(8) -0.0006(8)
C9 0.0182(11) 0.0130(9) 0.0156(9) -0.0009(7) -0.0061(8) -0.0015(8)
C10 0.0482(16) 0.0234(12) 0.0302(12) 0.0063(9) -0.0137(11) -0.0140(11)
C11 0.0257(12) 0.0186(10) 0.0227(10) 0.0016(8) -0.0086(9) -0.0034(9)
C12 0.0403(14) 0.0262(12) 0.0235(11) 0.0047(9) -0.0140(10) -0.0075(10)
C13 0.0359(14) 0.0163(11) 0.0336(12) -0.0039(9) -0.0111(11) 0.0046(9)
C14 0.0215(11) 0.0146(10) 0.0283(11) -0.0021(8) -0.0078(9) 0.0036(8)
C15 0.0254(13) 0.0229(12) 0.0381(13) -0.0022(10) -0.0141(10) 0.0061(9)
C17A 0.030(4) 0.020(4) 0.017(4) -0.005(3) -0.008(3) 0.005(3)
C18A 0.069(6) 0.035(6) 0.041(5) -0.013(4) 0.035(5) -0.014(5)
C17B 0.031(3) 0.023(3) 0.020(3) -0.006(2) -0.004(2) 0.005(2)
C18B 0.029(3) 0.030(3) 0.039(3) -0.016(2) 0.008(2) -0.004(2)
C16 0.0514(17) 0.0290(13) 0.0371(14) -0.0173(11) -0.0148(12) 0.0087(12)
C19 0.027 0.044 0.034 -0.009 -0.013 -0.001
C20 0.0294(13) 0.0331(13) 0.0181(10) -0.0013(9) -0.0084(9) -0.0032(10)
C21 0.0554(19) 0.083(2) 0.0561(18) 0.0447(16) -0.0378(15) -0.0339(17)
C22 0.0289(13) 0.0302(13) 0.0314(12) 0.0040(10) -0.0041(10) -0.0093(10)
C23 0.0192(11) 0.0237(11) 0.0251(11) -0.0010(9) -0.0030(9) -0.0027(9)
C24 0.0241(12) 0.0309(12) 0.0260(11) -0.0020(9) 0.0017(9) 0.0009(10)
C25 0.062(2) 0.0491(18) 0.136(3) 0.0353(19) -0.074(2) -0.0265(16)
C26 0.0303(14) 0.0286(13) 0.0616(17) -0.0077(12) -0.0318(13) 0.0060(10)
C27 0.0241(12) 0.0300(12) 0.0283(12) 0.0044(10) -0.0077(10) 0.0058(10)
C28 0.0263(12) 0.0192(11) 0.0258(11) 0.0003(9) -0.0104(9) -0.0012(9)
C29 0.0259(12) 0.0154(10) 0.0310(12) -0.0051(9) -0.0059(10) -0.0045(9)
C30 0.0331(14) 0.0201(11) 0.0389(13) -0.0001(10) -0.0086(11) -0.0031(10)
C31 0.0335(14) 0.0416(15) 0.0395(14) -0.0129(12) 0.0005(11) -0.0012(12)
C32 0.0262(13) 0.0271(12) 0.0348(13) -0.0048(10) -0.0050(10) -0.0044(10)
N 0.0344(12) 0.0208(10) 0.0358(11) -0.0019(8) -0.0161(9) -0.0046(8)

loop_
_atom_type_symbol
_atom_type_description
_atom_type_scat_dispersion_real
_atom_type_scat_dispersion_imag
_atom_type_scat_source
C C 0.0033 0.0016 'International Tables Vol C Tables 4.2.6.8 and 6.1.1.4'
H H 0.0000 0.0000 'International Tables Vol C Tables 4.2.6.8 and 6.1.1.4'
B B 0.0013 0.0007 'International Tables Vol C Tables 4.2.6.8 and 6.1.1.4'
N N 0.0061 0.0033 'International Tables Vol C Tables 4.2.6.8 and 6.1.1.4'
P P 0.1023 0.0942 'International Tables Vol C Tables 4.2.6.8 and 6.1.1.4'
Ni Ni 0.3393 1.1124 'International Tables Vol C Tables 4.2.6.8 and 6.1.1.4'

loop_
_geom_angle_atom_site_label_1
_geom_angle_atom_site_label_2
_geom_angle_atom_site_label_3
_geom_angle
_geom_angle_site_symmetry_1
_geom_angle_site_symmetry_3
_geom_angle_publ_flag
C28 Ni P1 104.56(6) . . yes
C28 Ni P3 131.79(7) . . yes
P1 Ni P3 93.50(2) . . yes
C28 Ni P2 124.37(7) . . yes
P1 Ni P2 96.83(2) . . yes
P3 Ni P2 96.42(2) . . yes
C28 Ni B 162.66(7) . . ?
P1 Ni B 58.67(4) . . ?
P3 Ni B 58.87(4) . . ?
P2 Ni B 58.87(4) . . ?
C9 P3 C23 103.55(9) . . ?
C9 P3 C26 106.45(10) . . ?
C23 P3 C26 107.08(11) . . ?
C9 P3 Ni 108.49(6) . . ?
C23 P3 Ni 117.86(7) . . ?
C26 P3 Ni 112.50(8) . . ?
C8 P2 C20 103.21(9) . . ?
C8 P2 C17A 103.6(3) . . ?
C20 P2 C17A 114.0(4) . . ?
C8 P2 C17B 109.54(19) . . ?
C20 P2 C17B 94.9(3) . . ?
C17A P2 C17B 19.09(19) . . ?
C8 P2 Ni 107.34(6) . . ?
C20 P2 Ni 114.46(7) . . ?
C17A P2 Ni 112.9(3) . . ?
C17B P2 Ni 125.1(2) . . ?
C7 P1 C14 102.88(9) . . ?
C7 P1 C11 105.81(9) . . ?
C14 P1 C11 107.55(9) . . ?
C7 P1 Ni 109.48(6) . . ?
C14 P1 Ni 113.54(7) . . ?
C11 P1 Ni 116.46(7) . . ?
C1 B C7 109.34(15) . . ?
C1 B C9 105.56(15) . . ?
C7 B C9 110.07(16) . . ?
C1 B C8 108.66(16) . . ?
C7 B C8 110.10(15) . . ?
C9 B C8 112.97(15) . . ?
C1 B Ni 177.71(13) . . ?
C7 B Ni 72.43(10) . . ?
C9 B Ni 72.31(10) . . ?
C8 B Ni 71.75(10) . . ?
C2 C1 C6 114.06(17) . . ?
C2 C1 B 121.77(16) . . ?
C6 C1 B 124.02(17) . . ?
C3 C2 C1 123.50(18) . . ?
C3 C2 H2 118.3 . . ?
C1 C2 H2 118.3 . . ?
C2 C3 C4 120.19(18) . . ?
C2 C3 H3 119.9 . . ?
C4 C3 H3 119.9 . . ?
C5 C4 C3 118.57(18) . . ?
C5 C4 H4 120.7 . . ?
C3 C4 H4 120.7 . . ?
C4 C5 C6 120.17(18) . . ?
C4 C5 H5 119.9 . . ?
C6 C5 H5 119.9 . . ?
C5 C6 C1 123.50(18) . . ?
C5 C6 H6 118.2 . . ?
C1 C6 H6 118.2 . . ?
B C7 P1 116.14(13) . . ?
B C7 H7A 108.3 . . ?
P1 C7 H7A 108.3 . . ?
B C7 H7B 108.3 . . ?
P1 C7 H7B 108.3 . . ?
H7A C7 H7B 107.4 . . ?
B C8 P2 116.69(14) . . ?
B C8 H8A 108.1 . . ?
P2 C8 H8A 108.1 . . ?
B C8 H8B 108.1 . . ?
P2 C8 H8B 108.1 . . ?
H8A C8 H8B 107.3 . . ?
B C9 P3 115.95(13) . . ?
B C9 H9A 108.3 . . ?
P3 C9 H9A 108.3 . . ?
B C9 H9B 108.3 . . ?
P3 C9 H9B 108.3 . . ?
H9A C9 H9B 107.4 . . ?
C11 C10 H10A 109.5 . . ?
C11 C10 H10B 109.5 . . ?
H10A C10 H10B 109.5 . . ?
C11 C10 H10C 109.5 . . ?
H10A C10 H10C 109.5 . . ?
H10B C10 H10C 109.5 . . ?
C10 C11 C12 110.71(16) . . ?
C10 C11 P1 113.19(15) . . ?
C12 C11 P1 116.10(14) . . ?
C10 C11 H11 105.3 . . ?
C12 C11 H11 105.3 . . ?
P1 C11 H11 105.3 . . ?
C11 C12 H12A 109.5 . . ?
C11 C12 H12B 109.5 . . ?
H12A C12 H12B 109.5 . . ?
C11 C12 H12C 109.5 . . ?
H12A C12 H12C 109.5 . . ?
H12B C12 H12C 109.5 . . ?
C14 C13 H13A 109.5 . . ?
C14 C13 H13B 109.5 . . ?
H13A C13 H13B 109.5 . . ?
C14 C13 H13C 109.5 . . ?
H13A C13 H13C 109.5 . . ?
H13B C13 H13C 109.5 . . ?
C15 C14 C13 110.49(16) . . ?
C15 C14 P1 116.96(15) . . ?
C13 C14 P1 112.74(15) . . ?
C15 C14 H14 105.2 . . ?
C13 C14 H14 105.2 . . ?
P1 C14 H14 105.2 . . ?
C14 C15 H15A 109.5 . . ?
C14 C15 H15B 109.5 . . ?
H15A C15 H15B 109.5 . . ?
C14 C15 H15C 109.5 . . ?
H15A C15 H15C 109.5 . . ?
H15B C15 H15C 109.5 . . ?
C18A C17A C16 116.2(8) . . ?
C18A C17A P2 114.9(7) . . ?
C16 C17A P2 108.9(5) . . ?
C18A C17A H17A 105.2 . . ?
C16 C17A H17A 105.2 . . ?
P2 C17A H17A 105.2 . . ?
C16 C17B C18B 109.2(6) . . ?
C16 C17B P2 112.4(3) . . ?
C18B C17B P2 113.8(5) . . ?
C16 C17B H17B 107.0 . . ?
C18B C17B H17B 107.0 . . ?
P2 C17B H17B 107.0 . . ?
C17B C18B H18D 109.5 . . ?
C17B C18B H18E 109.5 . . ?
H18D C18B H18E 109.5 . . ?
C17B C18B H18F 109.5 . . ?
H18D C18B H18F 109.5 . . ?
H18E C18B H18F 109.5 . . ?
C17B C16 C17A 23.5(2) . . ?
C17B C16 H16A 116.5 . . ?
C17A C16 H16A 111.1 . . ?
C17B C16 H16B 124.7 . . ?
C17A C16 H16B 110.2 . . ?
H16A C16 H16B 107.5 . . ?
C17B C16 H16C 88.2 . . ?
C17A C16 H16C 111.2 . . ?
H16A C16 H16C 109.1 . . ?
H16B C16 H16C 107.6 . . ?
C17B C16 H16D 111.4 . . ?
C17A C16 H16D 114.6 . . ?
H16A C16 H16D 19.6 . . ?
H16B C16 H16D 120.7 . . ?
H16C C16 H16D 90.5 . . ?
C17B C16 H16E 110.8 . . ?
C17A C16 H16E 88.4 . . ?
H16A C16 H16E 89.4 . . ?
H16B C16 H16E 36.8 . . ?
H16C C16 H16E 144.5 . . ?
H16D C16 H16E 108.5 . . ?
C17B C16 H16F 110.5 . . ?
C17A C16 H16F 126.5 . . ?
H16A C16 H16F 119.6 . . ?
H16B C16 H16F 70.5 . . ?
H16C C16 H16F 37.2 . . ?
H16D C16 H16F 108.2 . . ?
H16E C16 H16F 107.3 . . ?
C20 C19 H19A 109.5 . . ?
C20 C19 H19B 109.5 . . ?
H19A C19 H19B 109.5 . . ?
C20 C19 H19C 109.5 . . ?
H19A C19 H19C 109.5 . . ?
H19B C19 H19C 109.5 . . ?
C19 C20 C21 110.81(16) . . ?
C19 C20 P2 112.15(12) . . ?
C21 C20 P2 116.39(16) . . ?
C19 C20 H20 105.5 . . ?
C21 C20 H20 105.5 . . ?
P2 C20 H20 105.5 . . ?
C20 C21 H21A 109.5 . . ?
C20 C21 H21B 109.5 . . ?
H21A C21 H21B 109.5 . . ?
C20 C21 H21C 109.5 . . ?
H21A C21 H21C 109.5 . . ?
H21B C21 H21C 109.5 . . ?
C23 C22 H22A 109.5 . . ?
C23 C22 H22B 109.5 . . ?
H22A C22 H22B 109.5 . . ?
C23 C22 H22C 109.5 . . ?
H22A C22 H22C 109.5 . . ?
H22B C22 H22C 109.5 . . ?
C22 C23 C24 109.83(17) . . ?
C22 C23 P3 112.58(15) . . ?
C24 C23 P3 116.21(14) . . ?
C22 C23 H23 105.8 . . ?
C24 C23 H23 105.8 . . ?
P3 C23 H23 105.8 . . ?
C23 C24 H24A 109.5 . . ?
C23 C24 H24B 109.5 . . ?
H24A C24 H24B 109.5 . . ?
C23 C24 H24C 109.5 . . ?
H24A C24 H24C 109.5 . . ?
H24B C24 H24C 109.5 . . ?
C26 C25 H25A 109.5 . . ?
C26 C25 H25B 109.5 . . ?
H25A C25 H25B 109.5 . . ?
C26 C25 H25C 109.5 . . ?
H25A C25 H25C 109.5 . . ?
H25B C25 H25C 109.5 . . ?
C25 C26 C27 116.4(2) . . ?
C25 C26 P3 115.10(18) . . ?
C27 C26 P3 117.67(16) . . ?
C25 C26 H26 101.1 . . ?
C27 C26 H26 101.1 . . ?
P3 C26 H26 101.1 . . ?
C26 C27 H27A 109.5 . . ?
C26 C27 H27B 109.5 . . ?
H27A C27 H27B 109.5 . . ?
C26 C27 H27C 109.5 . . ?
H27A C27 H27C 109.5 . . ?
H27B C27 H27C 109.5 . . ?
N C28 Ni 177.53(19) . . yes
N C29 C30 108.02(17) . . ?
N C29 C32 107.53(17) . . ?
C30 C29 C32 112.04(18) . . ?
N C29 C31 107.62(18) . . ?
C30 C29 C31 110.48(18) . . ?
C32 C29 C31 110.96(17) . . ?
C29 C30 H30A 109.5 . . ?
C29 C30 H30B 109.5 . . ?
H30A C30 H30B 109.5 . . ?
C29 C30 H30C 109.5 . . ?
H30A C30 H30C 109.5 . . ?
H30B C30 H30C 109.5 . . ?
C29 C31 H31A 109.5 . . ?
C29 C31 H31B 109.5 . . ?
H31A C31 H31B 109.5 . . ?
C29 C31 H31C 109.5 . . ?
H31A C31 H31C 109.5 . . ?
H31B C31 H31C 109.5 . . ?
C29 C32 H32A 109.5 . . ?
C29 C32 H32B 109.5 . . ?
H32A C32 H32B 109.5 . . ?
C29 C32 H32C 109.5 . . ?
H32A C32 H32C 109.5 . . ?
H32B C32 H32C 109.5 . . ?
C28 N C29 176.9(2) . . yes

loop_
_geom_bond_atom_site_label_1
_geom_bond_atom_site_label_2
_geom_bond_distance
_geom_bond_site_symmetry_2
_geom_bond_publ_flag
Ni C28 1.864(2) . yes
Ni P1 2.2403(5) . yes
Ni P3 2.2562(6) . yes
Ni P2 2.2749(6) . yes
Ni B 3.431(2) . yes
P3 C9 1.8345(18) . ?
P3 C23 1.865(2) . ?
P3 C26 1.867(2) . ?
P2 C8 1.8238(19) . ?
P2 C20 1.871(2) . ?
P2 C17A 1.891(8) . ?
P2 C17B 1.891(5) . ?
P1 C7 1.8281(18) . ?
P1 C14 1.865(2) . ?
P1 C11 1.866(2) . ?
B C1 1.632(3) . ?
B C7 1.665(3) . ?
B C9 1.674(3) . ?
B C8 1.675(3) . ?
C1 C2 1.403(3) . ?
C1 C6 1.406(3) . ?
C2 C3 1.387(3) . ?
C2 H2 0.9500 . ?
C3 C4 1.388(3) . ?
C3 H3 0.9500 . ?
C4 C5 1.383(3) . ?
C4 H4 0.9500 . ?
C5 C6 1.389(3) . ?
C5 H5 0.9500 . ?
C6 H6 0.9500 . ?
C7 H7A 0.9900 . ?
C7 H7B 0.9900 . ?
C8 H8A 0.9900 . ?
C8 H8B 0.9900 . ?
C9 H9A 0.9900 . ?
C9 H9B 0.9900 . ?
C10 C11 1.530(3) . ?
C10 H10A 0.9800 . ?
C10 H10B 0.9800 . ?
C10 H10C 0.9800 . ?
C11 C12 1.538(3) . ?
C11 H11 1.0000 . ?
C12 H12A 0.9800 . ?
C12 H12B 0.9800 . ?
C12 H12C 0.9800 . ?
C13 C14 1.540(3) . ?
C13 H13A 0.9800 . ?
C13 H13B 0.9800 . ?
C13 H13C 0.9800 . ?
C14 C15 1.530(3) . ?
C14 H14 1.0000 . ?
C15 H15A 0.9800 . ?
C15 H15B 0.9800 . ?
C15 H15C 0.9800 . ?
C17A C18A 1.539(15) . ?
C17A C16 1.567(8) . ?
C17A H17A 1.0000 . ?
C18A H18A 0.9800 . ?
C18A H18B 0.9800 . ?
C18A H18C 0.9800 . ?
C17B C16 1.491(6) . ?
C17B C18B 1.525(9) . ?
C17B H17B 1.0000 . ?
C18B H18D 0.9800 . ?
C18B H18E 0.9800 . ?
C18B H18F 0.9800 . ?
C16 H16A 0.9628 . ?
C16 H16B 0.9807 . ?
C16 H16C 0.9614 . ?
C16 H16D 0.9607 . ?
C16 H16E 0.9711 . ?
C16 H16F 0.9752 . ?
C19 C20 1.517(2) . ?
C19 H19A 0.9800 . ?
C19 H19B 0.9800 . ?
C19 H19C 0.9800 . ?
C20 C21 1.533(3) . ?
C20 H20 1.0000 . ?
C21 H21A 0.9800 . ?
C21 H21B 0.9800 . ?
C21 H21C 0.9800 . ?
C22 C23 1.527(3) . ?
C22 H22A 0.9800 . ?
C22 H22B 0.9800 . ?
C22 H22C 0.9800 . ?
C23 C24 1.538(3) . ?
C23 H23 1.0000 . ?
C24 H24A 0.9800 . ?
C24 H24B 0.9800 . ?
C24 H24C 0.9800 . ?
C25 C26 1.442(3) . ?
C25 H25A 0.9800 . ?
C25 H25B 0.9800 . ?
C25 H25C 0.9800 . ?
C26 C27 1.504(3) . ?
C26 H26 1.0000 . ?
C27 H27A 0.9800 . ?
C27 H27B 0.9800 . ?
C27 H27C 0.9800 . ?
C28 N 1.164(2) . yes
C29 N 1.458(3) . ?
C29 C30 1.524(3) . ?
C29 C32 1.526(3) . ?
C29 C31 1.530(3) . ?
C30 H30A 0.9800 . ?
C30 H30B 0.9800 . ?
C30 H30C 0.9800 . ?
C31 H31A 0.9800 . ?
C31 H31B 0.9800 . ?
C31 H31C 0.9800 . ?
C32 H32A 0.9800 . ?
C32 H32B 0.9800 . ?
C32 H32C 0.9800 . ?
